data_7038845
loop_
_publ_author_name
'Xia, Mingjun'
'Li, R. K.'

_publ_section_title
;
 Structural variety in zinc telluro-phosphates: syntheses, crystal
 structures and characterizations of Sr2Zn3Te2P2O14, Pb2Zn3Te2P2O14 and
 Ba2Zn2TeP2O11.
;
_journal_issue 17
_journal_name_full 'Dalton transactions (Cambridge, England : 2003)'
_journal_page_first 7492
_journal_page_last 7499
_journal_paper_doi 10.1039/c6dt00058d
_journal_volume 45
_journal_year 2016
_chemical_formula_sum 'O14 P2 Sr2 Te2 Zn3'
_chemical_formula_weight 912.49
_chemical_name_systematic
; 
 ? 
;
_space_group_IT_number 14
_symmetry_cell_setting monoclinic
_symmetry_space_group_name_Hall '-P 2ybc'
_symmetry_space_group_name_H-M 'P 1 21/c 1'
_atom_sites_solution_hydrogens none
_atom_sites_solution_primary direct
_atom_sites_solution_secondary difmap
_audit_creation_method SHELXL-97
_cell_angle_alpha 90.00
_cell_angle_beta 90.409(9)
_cell_angle_gamma 90.00
_cell_formula_units_Z 2
_cell_length_a 5.248(4)
_cell_length_b 7.895(7)
_cell_length_c 15.336(13)
_cell_measurement_temperature 572(2)
_cell_volume 635.4(9)
_computing_structure_refinement 'SHELXL-97 (Sheldrick, 1997)'
_computing_structure_solution 'SHELXS-97 (Sheldrick, 1990)'
_diffrn_ambient_temperature 572(2)
_diffrn_measured_fraction_theta_full 0.987
_diffrn_measured_fraction_theta_max 0.987
_diffrn_radiation_monochromator graphite
_diffrn_radiation_source 'fine-focus sealed tube'
_diffrn_radiation_type MoK\a
_diffrn_radiation_wavelength 0.71073
_diffrn_reflns_av_R_equivalents 0.0558
_diffrn_reflns_av_sigmaI/netI 0.0482
_diffrn_reflns_limit_h_max 6
_diffrn_reflns_limit_h_min -6
_diffrn_reflns_limit_k_max 10
_diffrn_reflns_limit_k_min -10
_diffrn_reflns_limit_l_max 19
_diffrn_reflns_limit_l_min -19
_diffrn_reflns_number 6374
_diffrn_reflns_theta_full 27.62
_diffrn_reflns_theta_max 27.62
_diffrn_reflns_theta_min 2.66
_exptl_absorpt_coefficient_mu 18.752
_exptl_crystal_colour Colorless
_exptl_crystal_density_diffrn 4.769
_exptl_crystal_density_method 'not measured'
_exptl_crystal_description Prism
_exptl_crystal_F_000 824
_refine_diff_density_max 1.291
_refine_diff_density_min -1.893
_refine_diff_density_rms 0.343
_refine_ls_extinction_method none
_refine_ls_goodness_of_fit_ref 1.209
_refine_ls_hydrogen_treatment none
_refine_ls_matrix_type full
_refine_ls_number_parameters 106
_refine_ls_number_reflns 1458
_refine_ls_number_restraints 6
_refine_ls_restrained_S_all 1.208
_refine_ls_R_factor_all 0.0395
_refine_ls_R_factor_gt 0.0331
_refine_ls_shift/su_max 0.000
_refine_ls_shift/su_mean 0.000
_refine_ls_structure_factor_coef Fsqd
_refine_ls_weighting_details 'calc w=1/[\s^2^(Fo^2^)+(0.0332P)^2^+1.7768P] where P=(Fo^2^+2Fc^2^)/3'
_refine_ls_weighting_scheme calc
_refine_ls_wR_factor_gt 0.0842
_refine_ls_wR_factor_ref 0.0878
_reflns_number_gt 1294
_reflns_number_total 1458
_reflns_threshold_expression >2sigma(I)
_cod_data_source_file c6dt00058d3.cif
_cod_data_source_block 2
_cod_depositor_comments
;
The following automatic conversions were performed:

'_symmetry_cell_setting' value 'Monoclinic' changed to 'monoclinic'
according to
/usr/data/users/saulius/crontab/automatic-downloads/rss-feeds/RSC/lib/dictionaries/cif_core.dic
dictionary named 'cif_core.dic' version 2.4.2 from 2011-04-26.

Automatic conversion script
Id: cif_fix_values 4268 2015-11-12 08:31:59Z antanas 

 Adding full bibliography for 7038843--7038845.cif.
;
_cod_original_sg_symbol_H-M P2(1)/c
_cod_database_code 7038845

loop_
_symmetry_equiv_pos_as_xyz
'x, y, z'
'-x, y+1/2, -z+1/2'
'-x, -y, -z'
'x, -y-1/2, z-1/2'

loop_
_atom_site_label
_atom_site_type_symbol
_atom_site_fract_x
_atom_site_fract_y
_atom_site_fract_z
_atom_site_U_iso_or_equiv
_atom_site_adp_type
_atom_site_occupancy
_atom_site_symmetry_multiplicity
_atom_site_calc_flag
_atom_site_refinement_flags
Sr1 Sr 0.50188(12) 0.94914(9) 0.70308(5) 0.00959(18) Uani 1 1 d .
Te1 Te 0.51464(8) 0.72900(6) 0.49242(3) 0.00907(15) Uani 1 1 d .
Zn1 Zn 0.99096(15) 0.60861(11) 0.61694(5) 0.0099(2) Uani 1 1 d .
Zn2 Zn 0.0000 0.0000 0.5000 0.0317(4) Uani 1 2 d S
P1 P 0.9537(3) 0.7350(2) 0.80708(12) 0.0076(4) Uani 1 1 d .
O1 O 0.8010(9) 0.6832(7) 0.7238(3) 0.0085(10) Uani 1 1 d .
O2 O 0.2535(11) 0.7588(7) 0.5746(4) 0.0222(14) Uani 1 1 d .
O3 O 0.7044(9) 0.8983(6) 0.5536(3) 0.0107(11) Uani 1 1 d U
O4 O 0.8417(9) 0.9093(6) 0.8309(4) 0.0122(11) Uani 1 1 d .
O5 O 0.8837(10) 0.6065(7) 0.8782(4) 0.0164(12) Uani 1 1 d .
O6 O 0.2402(9) 0.7383(7) 0.7898(4) 0.0129(11) Uani 1 1 d .
O7 O 0.7112(10) 0.5492(7) 0.5391(4) 0.0173(12) Uani 1 1 d .

loop_
_atom_site_aniso_label
_atom_site_aniso_U_11
_atom_site_aniso_U_22
_atom_site_aniso_U_33
_atom_site_aniso_U_23
_atom_site_aniso_U_13
_atom_site_aniso_U_12
Sr1 0.0103(4) 0.0100(4) 0.0084(3) 0.0009(3) -0.0001(3) 0.0016(3)
Te1 0.0081(3) 0.0123(3) 0.0069(3) 0.00052(19) -0.00092(18) -0.00056(16)
Zn1 0.0091(4) 0.0126(5) 0.0080(4) 0.0011(3) -0.0006(3) -0.0014(3)
Zn2 0.0248(8) 0.0495(11) 0.0210(8) -0.0212(8) 0.0155(6) -0.0270(7)
P1 0.0082(9) 0.0093(9) 0.0055(9) 0.0010(7) 0.0001(7) -0.0010(7)
O1 0.009(2) 0.013(3) 0.003(2) -0.002(2) -0.0037(19) 0.0011(19)
O2 0.021(3) 0.018(3) 0.028(3) -0.012(3) 0.017(3) -0.009(2)
O3 0.0100(13) 0.0116(14) 0.0104(14) -0.0001(9) -0.0009(9) -0.0014(9)
O4 0.009(3) 0.006(3) 0.022(3) 0.000(2) -0.005(2) 0.0044(19)
O5 0.018(3) 0.020(3) 0.012(3) 0.010(2) 0.003(2) 0.000(2)
O6 0.008(3) 0.018(3) 0.013(3) -0.003(2) -0.001(2) -0.004(2)
O7 0.017(3) 0.014(3) 0.020(3) -0.002(2) -0.011(2) 0.000(2)

loop_
_atom_type_symbol
_atom_type_description
_atom_type_scat_dispersion_real
_atom_type_scat_dispersion_imag
_atom_type_scat_source
O O 0.0106 0.0060 'International Tables Vol C Tables 4.2.6.8 and 6.1.1.4'
P P 0.1023 0.0942 'International Tables Vol C Tables 4.2.6.8 and 6.1.1.4'
Zn Zn 0.2839 1.4301 'International Tables Vol C Tables 4.2.6.8 and 6.1.1.4'
Sr Sr -1.5307 3.2498 'International Tables Vol C Tables 4.2.6.8 and 6.1.1.4'
Te Te -0.5308 1.6751 'International Tables Vol C Tables 4.2.6.8 and 6.1.1.4'

loop_
_geom_angle_atom_site_label_1
_geom_angle_atom_site_label_2
_geom_angle_atom_site_label_3
_geom_angle
_geom_angle_site_symmetry_1
_geom_angle_site_symmetry_3
O6 Sr1 O3 126.45(17) . .
O6 Sr1 O1 74.86(17) . .
O3 Sr1 O1 74.52(16) . .
O6 Sr1 O6 145.00(9) . 2_656
O3 Sr1 O6 87.54(16) . 2_656
O1 Sr1 O6 112.11(17) . 2_656
O6 Sr1 O4 84.18(17) . .
O3 Sr1 O4 111.13(17) . .
O1 Sr1 O4 54.71(15) . .
O6 Sr1 O4 74.48(16) 2_656 .
O6 Sr1 O5 97.97(18) . 2_656
O3 Sr1 O5 88.45(17) . 2_656
O1 Sr1 O5 150.78(16) . 2_656
O6 Sr1 O5 90.19(17) 2_656 2_656
O4 Sr1 O5 154.08(16) . 2_656
O6 Sr1 O1 84.76(17) . 2_656
O3 Sr1 O1 136.93(15) . 2_656
O1 Sr1 O1 148.17(7) . 2_656
O6 Sr1 O1 72.22(16) 2_656 2_656
O4 Sr1 O1 99.73(15) . 2_656
O5 Sr1 O1 55.08(15) 2_656 2_656
O6 Sr1 O2 76.44(18) . .
O3 Sr1 O2 58.63(16) . .
O1 Sr1 O2 86.04(17) . .
O6 Sr1 O2 136.59(18) 2_656 .
O4 Sr1 O2 139.78(18) . .
O5 Sr1 O2 64.76(18) 2_656 .
O1 Sr1 O2 112.95(16) 2_656 .
O6 Sr1 P1 94.54(14) . 2_656
O3 Sr1 P1 111.74(12) . 2_656
O1 Sr1 P1 169.29(12) . 2_656
O6 Sr1 P1 77.42(13) 2_656 2_656
O4 Sr1 P1 126.80(12) . 2_656
O5 Sr1 P1 27.44(12) 2_656 2_656
O1 Sr1 P1 27.95(11) 2_656 2_656
O2 Sr1 P1 90.02(14) . 2_656
O6 Sr1 P1 78.52(13) . .
O3 Sr1 P1 92.92(13) . .
O1 Sr1 P1 27.50(11) . .
O6 Sr1 P1 93.22(13) 2_656 .
O4 Sr1 P1 27.21(11) . .
O5 Sr1 P1 176.38(13) 2_656 .
O1 Sr1 P1 124.98(12) 2_656 .
O2 Sr1 P1 113.21(14) . .
P1 Sr1 P1 152.90(4) 2_656 .
O6 Sr1 P1 148.76(13) . 2_756
O3 Sr1 P1 74.28(12) . 2_756
O1 Sr1 P1 91.84(13) . 2_756
O6 Sr1 P1 21.58(11) 2_656 2_756
O4 Sr1 P1 65.36(12) . 2_756
O5 Sr1 P1 106.43(14) 2_656 2_756
O1 Sr1 P1 93.33(13) 2_656 2_756
O2 Sr1 P1 131.67(12) . 2_756
P1 Sr1 P1 98.19(8) 2_656 2_756
P1 Sr1 P1 77.18(6) . 2_756
O6 Sr1 Te1 99.43(13) . .
O3 Sr1 Te1 29.40(11) . .
O1 Sr1 Te1 73.41(11) . .
O6 Sr1 Te1 115.52(12) 2_656 .
O4 Sr1 Te1 125.22(12) . .
O5 Sr1 Te1 80.12(12) 2_656 .
O1 Sr1 Te1 135.04(10) 2_656 .
O2 Sr1 Te1 30.18(11) . .
P1 Sr1 Te1 107.52(5) 2_656 .
P1 Sr1 Te1 99.48(6) . .
P1 Sr1 Te1 103.68(4) 2_756 .
O2 Te1 O7 103.8(3) . .
O2 Te1 O3 87.9(2) . .
O7 Te1 O3 93.4(2) . .
O2 Te1 Sr1 48.22(18) . .
O7 Te1 Sr1 92.06(18) . .
O3 Te1 Sr1 41.29(15) . .
O2 Te1 Sr1 114.7(2) . 3_676
O7 Te1 Sr1 141.48(18) . 3_676
O3 Te1 Sr1 86.02(16) . 3_676
Sr1 Te1 Sr1 111.40(7) . 3_676
O2 Zn1 O7 118.6(3) 1_655 .
O2 Zn1 O4 108.0(2) 1_655 2_746
O7 Zn1 O4 112.9(2) . 2_746
O2 Zn1 O1 116.9(2) 1_655 .
O7 Zn1 O1 101.2(2) . .
O4 Zn1 O1 97.2(2) 2_746 .
O2 Zn1 Sr1 99.26(18) 1_655 .
O7 Zn1 Sr1 83.11(18) . .
O4 Zn1 Sr1 134.18(17) 2_746 .
O1 Zn1 Sr1 37.04(14) . .
O3 Zn2 O3 180.000(1) 3_666 1_445
O3 Zn2 O5 91.0(2) 3_666 4_465
O3 Zn2 O5 89.0(2) 1_445 4_465
O3 Zn2 O5 89.0(2) 3_666 2_646
O3 Zn2 O5 91.0(2) 1_445 2_646
O5 Zn2 O5 180.000(1) 4_465 2_646
O6 P1 O5 112.0(3) 1_655 .
O6 P1 O4 113.8(3) 1_655 .
O5 P1 O4 109.1(3) . .
O6 P1 O1 111.3(3) 1_655 .
O5 P1 O1 106.5(3) . .
O4 P1 O1 103.5(3) . .
O6 P1 Sr1 135.9(2) 1_655 2_646
O5 P1 Sr1 53.4(2) . 2_646
O4 P1 Sr1 110.2(2) . 2_646
O1 P1 Sr1 54.0(2) . 2_646
O6 P1 Sr1 127.6(2) 1_655 .
O5 P1 Sr1 120.3(2) . .
O4 P1 Sr1 52.1(2) . .
O1 P1 Sr1 51.5(2) . .
Sr1 P1 Sr1 79.05(7) 2_646 .
O6 P1 Sr1 39.7(2) 1_655 2_746
O5 P1 Sr1 79.2(2) . 2_746
O4 P1 Sr1 149.7(2) . 2_746
O1 P1 Sr1 101.6(2) . 2_746
Sr1 P1 Sr1 98.19(8) 2_646 2_746
Sr1 P1 Sr1 148.66(7) . 2_746
O6 P1 Sr1 31.9(2) 1_655 1_655
O5 P1 Sr1 142.8(2) . 1_655
O4 P1 Sr1 89.6(2) . 1_655
O1 P1 Sr1 99.4(2) . 1_655
Sr1 P1 Sr1 149.11(7) 2_646 1_655
Sr1 P1 Sr1 96.61(7) . 1_655
Sr1 P1 Sr1 69.70(6) 2_746 1_655
P1 O1 Zn1 119.3(3) . .
P1 O1 Sr1 101.0(2) . .
Zn1 O1 Sr1 115.6(2) . .
P1 O1 Sr1 98.1(2) . 2_646
Zn1 O1 Sr1 115.9(2) . 2_646
Sr1 O1 Sr1 104.14(17) . 2_646
Te1 O2 Zn1 132.2(3) . 1_455
Te1 O2 Sr1 101.6(2) . .
Zn1 O2 Sr1 115.0(3) 1_455 .
Te1 O3 Zn2 119.9(3) . 1_665
Te1 O3 Sr1 109.3(2) . .
Zn2 O3 Sr1 130.7(2) 1_665 .
P1 O4 Zn1 129.8(3) . 2_756
P1 O4 Sr1 100.7(3) . .
Zn1 O4 Sr1 120.0(2) 2_756 .
P1 O5 Zn2 144.4(4) . 2_656
P1 O5 Sr1 99.2(3) . 2_646
Zn2 O5 Sr1 115.8(2) 2_656 2_646
P1 O6 Sr1 129.6(3) 1_455 .
P1 O6 Sr1 118.7(3) 1_455 2_646
Sr1 O6 Sr1 107.92(19) . 2_646
Te1 O7 Zn1 117.3(3) . .

loop_
_geom_bond_atom_site_label_1
_geom_bond_atom_site_label_2
_geom_bond_distance
_geom_bond_site_symmetry_2
Sr1 O6 2.540(5) .
Sr1 O3 2.566(5) .
Sr1 O1 2.639(5) .
Sr1 O6 2.656(6) 2_656
Sr1 O4 2.659(5) .
Sr1 O5 2.675(6) 2_656
Sr1 O1 2.688(5) 2_656
Sr1 O2 2.793(6) .
Sr1 P1 3.291(3) 2_656
Sr1 P1 3.312(3) .
Sr1 P1 3.646(3) 2_756
Sr1 Te1 3.670(3) .
Te1 O2 1.883(5) .
Te1 O7 1.892(6) .
Te1 O3 1.909(5) .
Te1 Sr1 3.931(3) 3_676
Zn1 O2 1.934(6) 1_655
Zn1 O7 1.943(6) .
Zn1 O4 1.969(5) 2_746
Zn1 O1 2.012(5) .
Zn2 O3 1.935(5) 3_666
Zn2 O3 1.935(5) 1_445
Zn2 O5 2.134(6) 4_465
Zn2 O5 2.134(6) 2_646
P1 O6 1.529(5) 1_655
P1 O5 1.536(6) .
P1 O4 1.541(5) .
P1 O1 1.558(5) .
P1 Sr1 3.291(3) 2_646
P1 Sr1 3.646(3) 2_746
P1 Sr1 3.707(3) 1_655
O1 Sr1 2.688(5) 2_646
O2 Zn1 1.934(6) 1_455
O3 Zn2 1.935(5) 1_665
O4 Zn1 1.969(5) 2_756
O5 Zn2 2.134(6) 2_656
O5 Sr1 2.675(6) 2_646
O6 P1 1.529(5) 1_455
O6 Sr1 2.656(6) 2_646
